data_4302377
loop_
_publ_author_name
'Zhang, Yi'
'Pullarkat, Sumod A.'
'Li, Yongxin'
'Leung, Pak-Hing'

_publ_section_title
;
 Asymmetric Synthesis of Diphosphine Ligands Containing Phosphorus and
 Carbon Stereogenic Centers by Means of a Chiral Palladium Complex
 Promoted Hydrophosphination Reaction
;
_journal_coden_ASTM INOCAJ
_journal_issue 12
_journal_name_full 'Inorganic chemistry'
_journal_page_first 5535
_journal_page_last 5539
_journal_paper_doi 10.1021/ic900461t
_journal_volume 48
_journal_year 2009
_chemical_absolute_configuration ad
_chemical_formula_moiety 'C38 H42 N P2 Pd, C H2 Cl2, Cl O4'
_chemical_formula_sum 'C39 H44 Cl3 N O4 P2 Pd'
_chemical_formula_weight 865.44
_space_group_IT_number 4
_symmetry_cell_setting monoclinic
_symmetry_space_group_name_Hall 'P 2yb'
_symmetry_space_group_name_H-M 'P 1 21 1'
_atom_sites_solution_hydrogens geom
_atom_sites_solution_primary direct
_atom_sites_solution_secondary difmap
_audit_creation_method SHELXL-97
_cell_angle_alpha 90.00
_cell_angle_beta 92.841(3)
_cell_angle_gamma 90.00
_cell_formula_units_Z 2
_cell_length_a 9.3975(5)
_cell_length_b 9.8036(6)
_cell_length_c 20.7827(11)
_cell_measurement_reflns_used 6669
_cell_measurement_temperature 173(2)
_cell_measurement_theta_max 31.71
_cell_measurement_theta_min 2.43
_cell_volume 1912.34(19)
_computing_cell_refinement 'Bruker SMART'
_computing_data_collection 'Bruker SMART'
_computing_data_reduction 'Bruker SAINT'
_computing_molecular_graphics 'Bruker SHELXTL'
_computing_publication_material 'Bruker SHELXTL'
_computing_structure_refinement 'SHELXL-97 (Sheldrick, 1997)'
_computing_structure_solution 'SHELXS-97 (Sheldrick, 1990)'
_diffrn_ambient_temperature 173(2)
_diffrn_measured_fraction_theta_full 0.998
_diffrn_measured_fraction_theta_max 0.998
_diffrn_measurement_device_type 'CCD area detector'
_diffrn_measurement_method 'phi and omega scans'
_diffrn_radiation_monochromator graphite
_diffrn_radiation_source 'fine-focus sealed tube'
_diffrn_radiation_type MoK\a
_diffrn_radiation_wavelength 0.71073
_diffrn_reflns_av_R_equivalents 0.0343
_diffrn_reflns_av_sigmaI/netI 0.0487
_diffrn_reflns_limit_h_max 14
_diffrn_reflns_limit_h_min -14
_diffrn_reflns_limit_k_max 14
_diffrn_reflns_limit_k_min -15
_diffrn_reflns_limit_l_max 29
_diffrn_reflns_limit_l_min -32
_diffrn_reflns_number 37064
_diffrn_reflns_theta_full 33.39
_diffrn_reflns_theta_max 33.39
_diffrn_reflns_theta_min 1.96
_exptl_absorpt_coefficient_mu 0.820
_exptl_absorpt_correction_T_max 0.9225
_exptl_absorpt_correction_T_min 0.8275
_exptl_absorpt_correction_type multi-scan
_exptl_absorpt_process_details sadabs
_exptl_crystal_colour colourless
_exptl_crystal_density_diffrn 1.503
_exptl_crystal_density_method 'not measured'
_exptl_crystal_description prism
_exptl_crystal_F_000 888
_exptl_crystal_size_max 0.24
_exptl_crystal_size_mid 0.22
_exptl_crystal_size_min 0.10
_refine_diff_density_max 1.153
_refine_diff_density_min -0.951
_refine_diff_density_rms 0.184
_refine_ls_abs_structure_details 'Flack H D (1983), Acta Cryst. A39, 876-881'
_refine_ls_abs_structure_Flack 0.003(17)
_refine_ls_extinction_method none
_refine_ls_goodness_of_fit_ref 1.071
_refine_ls_hydrogen_treatment constr
_refine_ls_matrix_type full
_refine_ls_number_parameters 456
_refine_ls_number_reflns 13784
_refine_ls_number_restraints 13
_refine_ls_restrained_S_all 1.071
_refine_ls_R_factor_all 0.0485
_refine_ls_R_factor_gt 0.0379
_refine_ls_shift/su_max 0.002
_refine_ls_shift/su_mean 0.000
_refine_ls_structure_factor_coef Fsqd
_refine_ls_weighting_details 'calc w=1/[\s^2^(Fo^2^)+(0.0577P)^2^+0.0378P] where P=(Fo^2^+2Fc^2^)/3'
_refine_ls_weighting_scheme calc
_refine_ls_wR_factor_gt 0.0928
_refine_ls_wR_factor_ref 0.1037
_reflns_number_gt 12117
_reflns_number_total 13784
_reflns_threshold_expression >2sigma(I)
_cod_duplicate_entry 4338548
_cod_data_source_file ic900461t_si_001_1.cif
_cod_data_source_block leung314
_cod_depositor_comments
;
The following automatic conversions were performed:
'_symmetry_cell_setting' value 'Monoclinic' changed to 'monoclinic'
according to '/home/saulius/struct/CIF-dictionaries/cif_core.dic'
dictionary named 'cif_core.dic' version 2.4.1 from 2010-06-29.

Automatic conversion script
Id: cif_fix_enum 1527 2010-12-29 10:47:43Z saulius 
;
_cod_original_sg_symbol_H-M 'P 21'
_cod_database_code 4302377

loop_
_symmetry_equiv_pos_as_xyz
'x, y, z'
'-x, y+1/2, -z'

loop_
_atom_site_label
_atom_site_type_symbol
_atom_site_fract_x
_atom_site_fract_y
_atom_site_fract_z
_atom_site_U_iso_or_equiv
_atom_site_adp_type
_atom_site_occupancy
_atom_site_symmetry_multiplicity
_atom_site_calc_flag
_atom_site_refinement_flags
_atom_site_disorder_assembly
_atom_site_disorder_group
Pd1 Pd 0.621640(16) 0.071533(19) 0.741862(8) 0.01896(4) Uani 1 1 d . . .
C1 C 0.5410(3) 0.1465(3) 0.82508(12) 0.0209(5) Uani 1 1 d . . .
C2 C 0.5687(3) 0.1066(3) 0.89029(12) 0.0234(5) Uani 1 1 d . . .
H2 H 0.6366 0.0368 0.8997 0.028 Uiso 1 1 calc R . .
C3 C 0.5004(3) 0.1657(3) 0.93989(13) 0.0254(5) Uani 1 1 d . . .
H3 H 0.5210 0.1356 0.9828 0.031 Uiso 1 1 calc R . .
C4 C 0.3992(3) 0.2712(3) 0.92801(12) 0.0224(5) Uani 1 1 d . . .
C5 C 0.3258(3) 0.3335(4) 0.97843(14) 0.0290(6) Uani 1 1 d . . .
H5 H 0.3442 0.3036 1.0215 0.035 Uiso 1 1 calc R . .
C6 C 0.2300(3) 0.4346(3) 0.96624(15) 0.0307(6) Uani 1 1 d . . .
H6 H 0.1828 0.4755 1.0007 0.037 Uiso 1 1 calc R . .
C7 C 0.2002(3) 0.4794(3) 0.90228(14) 0.0277(6) Uani 1 1 d . . .
H7 H 0.1325 0.5500 0.8940 0.033 Uiso 1 1 calc R . .
C8 C 0.2682(3) 0.4219(3) 0.85197(13) 0.0236(5) Uani 1 1 d . . .
H8 H 0.2472 0.4533 0.8093 0.028 Uiso 1 1 calc R . .
C9 C 0.3694(3) 0.3159(3) 0.86292(12) 0.0195(4) Uani 1 1 d . . .
C10 C 0.4440(3) 0.2514(3) 0.81286(12) 0.0200(5) Uani 1 1 d . . .
C11 C 0.4243(3) 0.2997(3) 0.74415(12) 0.0225(5) Uani 1 1 d . . .
H11 H 0.3267 0.3392 0.7372 0.027 Uiso 1 1 calc R . .
C12 C 0.5350(3) 0.4098(3) 0.73089(14) 0.0281(6) Uani 1 1 d . . .
H12A H 0.6304 0.3693 0.7330 0.042 Uiso 1 1 calc R . .
H12B H 0.5306 0.4821 0.7633 0.042 Uiso 1 1 calc R . .
H12C H 0.5147 0.4485 0.6879 0.042 Uiso 1 1 calc R . .
C13 C 0.4364(3) 0.2214(4) 0.63288(13) 0.0292(6) Uani 1 1 d . . .
H13A H 0.3545 0.2811 0.6234 0.044 Uiso 1 1 calc R . .
H13B H 0.4295 0.1409 0.6050 0.044 Uiso 1 1 calc R . .
H13C H 0.5246 0.2708 0.6251 0.044 Uiso 1 1 calc R . .
C14 C 0.3105(3) 0.0892(4) 0.70837(14) 0.0283(6) Uani 1 1 d . . .
H14A H 0.2247 0.1378 0.6924 0.042 Uiso 1 1 calc R . .
H14B H 0.3017 0.0661 0.7539 0.042 Uiso 1 1 calc R . .
H14C H 0.3213 0.0053 0.6834 0.042 Uiso 1 1 calc R . .
C15 C 0.6065(3) -0.0502(3) 0.57901(13) 0.0252(5) Uani 1 1 d . . .
C16 C 0.4852(3) -0.1282(3) 0.59075(15) 0.0301(6) Uani 1 1 d . . .
H16 H 0.4769 -0.1715 0.6313 0.036 Uiso 1 1 calc R . .
C17 C 0.3773(4) -0.1420(4) 0.54293(17) 0.0381(8) Uani 1 1 d . . .
H17 H 0.2956 -0.1956 0.5505 0.046 Uiso 1 1 calc R . .
C18 C 0.3893(4) -0.0765(4) 0.48351(17) 0.0413(8) Uani 1 1 d . . .
H18 H 0.3139 -0.0824 0.4514 0.050 Uiso 1 1 calc R . .
C19 C 0.5098(4) -0.0040(4) 0.47170(15) 0.0358(7) Uani 1 1 d . . .
H19 H 0.5191 0.0368 0.4307 0.043 Uiso 1 1 calc R . .
C20 C 0.6182(3) 0.0107(3) 0.51870(14) 0.0293(6) Uani 1 1 d . . .
H20 H 0.7007 0.0622 0.5100 0.035 Uiso 1 1 calc R . .
C21 C 0.8578(3) 0.1071(3) 0.61571(13) 0.0264(6) Uani 1 1 d . . .
C22 C 0.8601(3) 0.2446(4) 0.63367(16) 0.0320(6) Uani 1 1 d . . .
H22 H 0.7924 0.2777 0.6623 0.038 Uiso 1 1 calc R . .
C23 C 0.9596(4) 0.3325(4) 0.61023(19) 0.0438(8) Uani 1 1 d . . .
H23 H 0.9593 0.4258 0.6226 0.053 Uiso 1 1 calc R . .
C24 C 1.0590(4) 0.2869(5) 0.56924(18) 0.0477(10) Uani 1 1 d . . .
H24 H 1.1281 0.3481 0.5540 0.057 Uiso 1 1 calc R . .
C25 C 1.0588(4) 0.1505(5) 0.54989(18) 0.0466(9) Uani 1 1 d . . .
H25 H 1.1263 0.1185 0.5209 0.056 Uiso 1 1 calc R . .
C26 C 0.9593(3) 0.0633(5) 0.57340(14) 0.0391(7) Uani 1 1 d . . .
H26 H 0.9596 -0.0297 0.5605 0.047 Uiso 1 1 calc R . .
C27 C 0.7469(4) -0.2877(4) 0.67939(17) 0.0373(7) Uani 1 1 d . . .
H27A H 0.8083 -0.3604 0.6975 0.056 Uiso 1 1 calc R . .
H27B H 0.7064 -0.3160 0.6371 0.056 Uiso 1 1 calc R . .
H27C H 0.6698 -0.2699 0.7083 0.056 Uiso 1 1 calc R . .
C28 C 0.8349(3) -0.1576(3) 0.67197(14) 0.0274(6) Uani 1 1 d . . .
H28 H 0.9047 -0.1744 0.6380 0.033 Uiso 1 1 calc R . .
C29 C 0.9185(3) -0.1127(3) 0.73368(14) 0.0274(6) Uani 1 1 d . . .
H29A H 0.9886 -0.0420 0.7229 0.033 Uiso 1 1 calc R . .
H29B H 0.9715 -0.1916 0.7524 0.033 Uiso 1 1 calc R . .
C30 C 0.9165(3) 0.0392(3) 0.85374(14) 0.0272(6) Uani 1 1 d . . .
H30 H 0.9471 -0.0140 0.8901 0.033 Uiso 1 1 calc R . .
C31 C 0.9641(4) 0.1665(4) 0.85199(16) 0.0351(7) Uani 1 1 d . . .
H31 H 1.0273 0.1931 0.8868 0.042 Uiso 1 1 calc R . .
C32 C 0.9318(5) 0.2707(5) 0.8034(2) 0.0611(13) Uani 1 1 d . . .
H32A H 0.8611 0.2354 0.7714 0.092 Uiso 1 1 calc R . .
H32B H 1.0190 0.2950 0.7820 0.092 Uiso 1 1 calc R . .
H32C H 0.8937 0.3519 0.8240 0.092 Uiso 1 1 calc R . .
C33 C 0.7408(3) -0.1954(3) 0.83597(13) 0.0233(5) Uani 1 1 d . . .
C34 C 0.5974(3) -0.2283(3) 0.83681(13) 0.0257(5) Uani 1 1 d . . .
H34 H 0.5280 -0.1692 0.8170 0.031 Uiso 1 1 calc R . .
C35 C 0.5550(3) -0.3476(3) 0.86655(15) 0.0301(6) Uani 1 1 d . . .
H35 H 0.4566 -0.3690 0.8676 0.036 Uiso 1 1 calc R . .
C36 C 0.6557(3) -0.4357(5) 0.89476(14) 0.0331(6) Uani 1 1 d . . .
H36 H 0.6266 -0.5183 0.9141 0.040 Uiso 1 1 calc R . .
C37 C 0.7994(4) -0.4022(4) 0.89441(17) 0.0370(8) Uani 1 1 d . . .
H37 H 0.8686 -0.4617 0.9140 0.044 Uiso 1 1 calc R . .
C38 C 0.8423(3) -0.2822(3) 0.86557(16) 0.0313(6) Uani 1 1 d . . .
H38 H 0.9405 -0.2591 0.8660 0.038 Uiso 1 1 calc R . .
C39 C 0.2633(5) 0.8960(6) 0.9376(3) 0.0693(14) Uani 1 1 d . . .
H39A H 0.3605 0.8688 0.9531 0.083 Uiso 1 1 calc R . .
H39B H 0.2562 0.9964 0.9414 0.083 Uiso 1 1 calc R . .
Cl1 Cl 0.20461(11) 0.64891(11) 0.67839(5) 0.0483(2) Uani 1 1 d . . .
Cl2 Cl 0.13911(12) 0.81975(13) 0.98650(5) 0.0557(3) Uani 1 1 d . . .
Cl3 Cl 0.23689(10) 0.84968(13) 0.85599(6) 0.0555(3) Uani 1 1 d . . .
N1 N 0.4377(2) 0.1778(3) 0.70146(10) 0.0210(4) Uani 1 1 d . . .
O1 O 0.2687(5) 0.5523(5) 0.6418(2) 0.0897(13) Uani 1 1 d . . .
O2 O 0.1059(3) 0.5886(4) 0.71982(15) 0.0577(8) Uani 1 1 d . . .
O3 O 0.1426(6) 0.7492(9) 0.6420(3) 0.204(5) Uani 1 1 d U . .
O4 O 0.3210(8) 0.7075(7) 0.7181(3) 0.150(3) Uani 1 1 d U . .
P1 P 0.72593(7) -0.00788(8) 0.64745(3) 0.02221(13) Uani 1 1 d . . .
P2 P 0.79921(7) -0.04369(8) 0.79388(3) 0.02116(13) Uani 1 1 d . . .

loop_
_atom_site_aniso_label
_atom_site_aniso_U_11
_atom_site_aniso_U_22
_atom_site_aniso_U_33
_atom_site_aniso_U_23
_atom_site_aniso_U_13
_atom_site_aniso_U_12
Pd1 0.01906(7) 0.02028(8) 0.01759(7) 0.00014(8) 0.00134(4) 0.00267(8)
C1 0.0214(11) 0.0225(13) 0.0186(11) -0.0003(9) 0.0013(8) 0.0024(9)
C2 0.0234(11) 0.0257(15) 0.0209(11) 0.0004(9) 0.0008(8) 0.0048(9)
C3 0.0296(12) 0.0295(15) 0.0171(11) 0.0004(10) 0.0001(8) 0.0021(11)
C4 0.0236(11) 0.0231(13) 0.0208(11) -0.0016(10) 0.0022(8) -0.0004(9)
C5 0.0328(13) 0.0327(16) 0.0220(12) -0.0042(12) 0.0060(9) 0.0007(12)
C6 0.0336(14) 0.0292(16) 0.0302(14) -0.0074(12) 0.0101(10) 0.0016(11)
C7 0.0260(12) 0.0233(15) 0.0340(14) -0.0037(11) 0.0043(10) 0.0033(10)
C8 0.0239(11) 0.0207(14) 0.0262(13) 0.0010(10) 0.0034(9) -0.0002(9)
C9 0.0199(10) 0.0183(12) 0.0205(11) 0.0005(9) 0.0028(7) -0.0015(8)
C10 0.0218(10) 0.0203(13) 0.0179(10) -0.0004(9) 0.0011(8) -0.0004(9)
C11 0.0232(11) 0.0224(14) 0.0219(12) 0.0017(10) 0.0001(8) 0.0046(9)
C12 0.0364(14) 0.0232(15) 0.0251(13) -0.0004(11) 0.0047(10) -0.0012(11)
C13 0.0296(13) 0.0377(18) 0.0201(12) 0.0023(11) 0.0007(9) 0.0068(12)
C14 0.0224(10) 0.0316(19) 0.0306(12) -0.0015(12) 0.0008(8) -0.0021(11)
C15 0.0263(12) 0.0270(14) 0.0225(12) -0.0061(11) 0.0026(9) 0.0007(10)
C16 0.0324(14) 0.0273(16) 0.0311(15) -0.0039(12) 0.0062(10) -0.0029(11)
C17 0.0339(15) 0.040(2) 0.0403(18) -0.0137(15) 0.0023(12) -0.0115(13)
C18 0.0397(17) 0.046(2) 0.0377(18) -0.0165(16) -0.0055(13) -0.0026(15)
C19 0.0411(17) 0.043(2) 0.0234(14) -0.0067(13) -0.0011(11) -0.0027(14)
C20 0.0333(14) 0.0309(16) 0.0240(13) -0.0052(11) 0.0040(10) 0.0006(11)
C21 0.0248(11) 0.0303(16) 0.0240(12) 0.0028(10) -0.0004(8) -0.0048(9)
C22 0.0291(13) 0.0318(17) 0.0349(15) 0.0024(13) -0.0020(10) 0.0010(12)
C23 0.0371(17) 0.039(2) 0.055(2) 0.0101(17) -0.0057(14) -0.0055(15)
C24 0.0335(16) 0.064(3) 0.045(2) 0.0219(19) -0.0037(13) -0.0185(17)
C25 0.0364(18) 0.063(3) 0.0410(19) 0.0110(19) 0.0126(13) -0.0078(17)
C26 0.0340(13) 0.050(2) 0.0346(14) -0.0016(19) 0.0105(10) -0.0025(18)
C27 0.0439(18) 0.0271(17) 0.0407(18) -0.0059(14) 0.0007(13) 0.0018(13)
C28 0.0280(12) 0.0282(15) 0.0264(13) -0.0009(11) 0.0036(9) 0.0078(11)
C29 0.0222(11) 0.0305(16) 0.0299(14) 0.0021(12) 0.0068(9) 0.0062(10)
C30 0.0223(11) 0.0315(18) 0.0274(12) -0.0019(10) -0.0037(8) 0.0002(9)
C31 0.0319(15) 0.0376(19) 0.0352(16) -0.0060(14) -0.0057(11) -0.0024(13)
C32 0.072(3) 0.039(2) 0.069(3) 0.008(2) -0.035(2) -0.021(2)
C33 0.0228(11) 0.0215(14) 0.0258(12) 0.0003(10) 0.0023(8) 0.0014(9)
C34 0.0200(11) 0.0314(16) 0.0256(13) -0.0017(11) -0.0004(8) -0.0003(10)
C35 0.0256(13) 0.0321(16) 0.0330(15) -0.0031(13) 0.0055(10) -0.0069(11)
C36 0.0371(13) 0.0274(15) 0.0352(13) -0.0003(16) 0.0047(9) -0.0055(16)
C37 0.0332(14) 0.033(2) 0.0447(17) 0.0122(14) -0.0001(11) 0.0012(12)
C38 0.0230(12) 0.0301(16) 0.0408(16) 0.0086(13) 0.0004(10) 0.0003(11)
C39 0.040(2) 0.073(4) 0.094(4) -0.013(3) 0.000(2) -0.018(2)
Cl1 0.0510(5) 0.0392(5) 0.0568(6) 0.0128(4) 0.0250(4) 0.0193(4)
Cl2 0.0628(6) 0.0539(7) 0.0503(6) -0.0110(5) 0.0026(4) -0.0065(5)
Cl3 0.0309(4) 0.0653(7) 0.0712(7) 0.0190(5) 0.0124(4) 0.0078(4)
N1 0.0202(9) 0.0250(12) 0.0179(9) -0.0003(8) -0.0002(7) 0.0013(8)
O1 0.095(3) 0.073(3) 0.105(3) -0.018(2) 0.040(2) 0.030(2)
O2 0.0503(15) 0.064(2) 0.0607(16) 0.0200(18) 0.0165(11) 0.0010(16)
O3 0.137(5) 0.275(9) 0.213(6) 0.198(7) 0.136(5) 0.161(6)
O4 0.197(7) 0.138(6) 0.120(4) -0.064(4) 0.054(4) -0.106(5)
P1 0.0226(3) 0.0241(4) 0.0202(3) -0.0024(3) 0.0040(2) 0.0000(2)
P2 0.0186(3) 0.0224(3) 0.0225(3) 0.0012(3) 0.0016(2) 0.0021(2)

loop_
_atom_type_symbol
_atom_type_description
_atom_type_scat_dispersion_real
_atom_type_scat_dispersion_imag
_atom_type_scat_source
C C 0.0033 0.0016 'International Tables Vol C Tables 4.2.6.8 and 6.1.1.4'
H H 0.0000 0.0000 'International Tables Vol C Tables 4.2.6.8 and 6.1.1.4'
N N 0.0061 0.0033 'International Tables Vol C Tables 4.2.6.8 and 6.1.1.4'
O O 0.0106 0.0060 'International Tables Vol C Tables 4.2.6.8 and 6.1.1.4'
P P 0.1023 0.0942 'International Tables Vol C Tables 4.2.6.8 and 6.1.1.4'
Cl Cl 0.1484 0.1585 'International Tables Vol C Tables 4.2.6.8 and 6.1.1.4'
Pd Pd -0.9988 1.0072 'International Tables Vol C Tables 4.2.6.8 and 6.1.1.4'

loop_
_geom_angle_atom_site_label_1
_geom_angle_atom_site_label_2
_geom_angle_atom_site_label_3
_geom_angle
_geom_angle_site_symmetry_1
_geom_angle_site_symmetry_3
_geom_angle_publ_flag
C1 Pd1 N1 80.38(9) . . ?
C1 Pd1 P2 94.06(7) . . ?
N1 Pd1 P2 173.50(6) . . ?
C1 Pd1 P1 176.88(8) . . ?
N1 Pd1 P1 101.15(6) . . ?
P2 Pd1 P1 84.57(3) . . ?
C10 C1 C2 117.7(2) . . ?
C10 C1 Pd1 112.11(18) . . ?
C2 C1 Pd1 130.2(2) . . ?
C3 C2 C1 122.1(3) . . ?
C2 C3 C4 120.8(2) . . ?
C3 C4 C5 122.1(3) . . ?
C3 C4 C9 119.0(2) . . ?
C5 C4 C9 118.9(3) . . ?
C6 C5 C4 121.3(3) . . ?
C5 C6 C7 120.1(3) . . ?
C8 C7 C6 120.6(3) . . ?
C7 C8 C9 120.8(3) . . ?
C8 C9 C10 123.8(2) . . ?
C8 C9 C4 118.2(2) . . ?
C10 C9 C4 118.0(2) . . ?
C1 C10 C9 122.3(2) . . ?
C1 C10 C11 117.0(2) . . ?
C9 C10 C11 120.6(2) . . ?
N1 C11 C10 107.5(2) . . ?
N1 C11 C12 112.2(2) . . ?
C10 C11 C12 109.8(2) . . ?
C20 C15 C16 119.3(3) . . ?
C20 C15 P1 122.2(2) . . ?
C16 C15 P1 117.6(2) . . ?
C17 C16 C15 119.9(3) . . ?
C16 C17 C18 119.8(3) . . ?
C19 C18 C17 119.9(3) . . ?
C18 C19 C20 120.9(3) . . ?
C19 C20 C15 120.1(3) . . ?
C26 C21 C22 117.6(3) . . ?
C26 C21 P1 122.4(3) . . ?
C22 C21 P1 120.1(2) . . ?
C23 C22 C21 120.7(3) . . ?
C24 C23 C22 120.7(4) . . ?
C23 C24 C25 120.0(3) . . ?
C26 C25 C24 119.0(4) . . ?
C25 C26 C21 122.0(4) . . ?
C27 C28 C29 114.3(3) . . ?
C27 C28 P1 113.2(2) . . ?
C29 C28 P1 104.8(2) . . ?
C28 C29 P2 111.63(19) . . ?
C31 C30 P2 126.7(2) . . ?
C30 C31 C32 128.3(3) . . ?
C34 C33 C38 119.7(3) . . ?
C34 C33 P2 120.8(2) . . ?
C38 C33 P2 119.5(2) . . ?
C33 C34 C35 120.1(3) . . ?
C36 C35 C34 120.4(3) . . ?
C35 C36 C37 119.5(3) . . ?
C38 C37 C36 120.3(3) . . ?
C37 C38 C33 120.0(3) . . ?
Cl2 C39 Cl3 112.5(3) . . ?
O3 Cl1 O1 112.3(4) . . ?
O3 Cl1 O2 111.4(2) . . ?
O1 Cl1 O2 111.4(3) . . ?
O3 Cl1 O4 108.7(6) . . ?
O1 Cl1 O4 104.4(4) . . ?
O2 Cl1 O4 108.4(3) . . ?
C13 N1 C14 107.0(2) . . ?
C13 N1 C11 110.0(2) . . ?
C14 N1 C11 108.5(2) . . ?
C13 N1 Pd1 118.72(16) . . ?
C14 N1 Pd1 108.20(18) . . ?
C11 N1 Pd1 104.14(15) . . ?
C15 P1 C21 105.23(13) . . ?
C15 P1 C28 110.31(14) . . ?
C21 P1 C28 102.34(14) . . ?
C15 P1 Pd1 117.34(9) . . ?
C21 P1 Pd1 114.40(10) . . ?
C28 P1 Pd1 106.22(9) . . ?
C30 P2 C33 102.92(13) . . ?
C30 P2 C29 105.06(14) . . ?
C33 P2 C29 103.49(14) . . ?
C30 P2 Pd1 121.10(10) . . ?
C33 P2 Pd1 114.00(9) . . ?
C29 P2 Pd1 108.59(10) . . ?

loop_
_geom_bond_atom_site_label_1
_geom_bond_atom_site_label_2
_geom_bond_distance
_geom_bond_site_symmetry_2
_geom_bond_publ_flag
Pd1 C1 2.058(3) . ?
Pd1 N1 2.153(2) . ?
Pd1 P2 2.2473(7) . ?
Pd1 P1 2.3680(7) . ?
C1 C10 1.389(4) . ?
C1 C2 1.422(4) . ?
C2 C3 1.369(4) . ?
C3 C4 1.418(4) . ?
C4 C5 1.421(4) . ?
C4 C9 1.436(4) . ?
C5 C6 1.354(5) . ?
C6 C7 1.415(4) . ?
C7 C8 1.373(4) . ?
C8 C9 1.419(4) . ?
C9 C10 1.430(3) . ?
C10 C11 1.507(4) . ?
C11 N1 1.497(4) . ?
C11 C12 1.533(4) . ?
C13 N1 1.487(3) . ?
C14 N1 1.491(4) . ?
C15 C20 1.397(4) . ?
C15 C16 1.404(4) . ?
C15 P1 1.815(3) . ?
C16 C17 1.391(5) . ?
C17 C18 1.401(5) . ?
C18 C19 1.370(5) . ?
C19 C20 1.383(4) . ?
C21 C26 1.397(4) . ?
C21 C22 1.398(5) . ?
C21 P1 1.823(3) . ?
C22 C23 1.379(5) . ?
C23 C24 1.370(6) . ?
C24 C25 1.397(7) . ?
C25 C26 1.374(5) . ?
C27 C28 1.532(5) . ?
C28 C29 1.535(4) . ?
C28 P1 1.847(3) . ?
C29 P2 1.849(3) . ?
C30 C31 1.327(5) . ?
C30 P2 1.813(3) . ?
C31 C32 1.459(6) . ?
C33 C34 1.387(4) . ?
C33 C38 1.398(4) . ?
C33 P2 1.823(3) . ?
C34 C35 1.391(4) . ?
C35 C36 1.390(5) . ?
C36 C37 1.390(4) . ?
C37 C38 1.390(5) . ?
C39 Cl2 1.753(5) . ?
C39 Cl3 1.761(6) . ?
Cl1 O3 1.355(4) . ?
Cl1 O1 1.373(4) . ?
Cl1 O2 1.425(3) . ?
Cl1 O4 1.455(6) . ?
